data_4320832
loop_
_publ_author_name
'Yoshihiro Matano'
'Hazumi Nomura'
'Hitomi Suzuki'

_publ_contact_author_address
;
    Sakyo-ku, Kyoto 606-8502, JAPAN
;
_publ_contact_author_email ' matano@kuchem.kyoto-u.ac.jp '
_publ_contact_author_fax ' +81-75-753-4000 '
_publ_contact_author_name ' Yoshihiro Matano'
_publ_contact_author_phone ' +81-75-753-4042 '
_publ_section_title
;
 Synthesis and First X-ray Structural Analysis of Monomeric
 Imino-\l5-stibanes
;
_journal_name_full 'Inorganic Chemistry'
_journal_page_first 1340
_journal_page_last 1341
_journal_paper_doi 10.1021/ic991120e
_journal_volume 39
_journal_year 2000
_chemical_formula_moiety 'C22 H21 F3 N O2 S Sb '
_chemical_formula_sum 'C22 H21 F3 N O2 S Sb'
_chemical_formula_weight 542.22
_space_group_IT_number 14
_symmetry_cell_setting monoclinic
_symmetry_Int_Tables_number 14
_symmetry_space_group_name_Hall '-P 2yn'
_symmetry_space_group_name_H-M 'P 1 21/n 1'
_audit_creation_date 'Sat Sep 11 17:13:34 1999'
_audit_creation_method 'from TEXRAY.INF file'
_cell_angle_alpha 90
_cell_angle_beta 103.10(1)
_cell_angle_gamma 90
_cell_formula_units_Z 4
_cell_length_a 11.285(2)
_cell_length_b 15.234(3)
_cell_length_c 13.410(2)
_cell_measurement_reflns_used 25
_cell_measurement_temperature 298.2
_cell_measurement_theta_max 15.0
_cell_measurement_theta_min 14.6
_cell_volume 2245.4(7)
_computing_cell_refinement 'Rigaku/AFC Diffractometer Control'
_computing_data_collection 'Rigaku/AFC Diffractometer Control'
_computing_data_reduction teXsan
_computing_publication_material teXsan
_computing_structure_refinement teXsan
_diffrn_ambient_temperature 298.2
_diffrn_measurement_device_type 'Rigaku AFC7S'
_diffrn_measurement_method \w-2\q
_diffrn_orient_matrix_UB_11 0.04934
_diffrn_orient_matrix_UB_12 -0.03002
_diffrn_orient_matrix_UB_13 -0.04315
_diffrn_orient_matrix_UB_21 0.02173
_diffrn_orient_matrix_UB_22 0.05830
_diffrn_orient_matrix_UB_23 -0.02513
_diffrn_orient_matrix_UB_31 0.07329
_diffrn_orient_matrix_UB_32 0.00291
_diffrn_orient_matrix_UB_33 0.05804
_diffrn_radiation_detector 'scintillation counter'
_diffrn_radiation_monochromator graphite
_diffrn_radiation_source 'Rigaku sealed tube'
_diffrn_radiation_type 'Mo K\a'
_diffrn_radiation_wavelength 0.7107
_diffrn_reflns_av_R_equivalents 0.023
_diffrn_reflns_av_sigmaI/netI 0.075
_diffrn_reflns_limit_h_max 14
_diffrn_reflns_limit_h_min 0
_diffrn_reflns_limit_k_max 19
_diffrn_reflns_limit_k_min 0
_diffrn_reflns_limit_l_max 16
_diffrn_reflns_limit_l_min -17
_diffrn_reflns_number 5406
_diffrn_reflns_reduction_process 'Lp corrections applied'
_diffrn_reflns_theta_max 27.50
_diffrn_reflns_theta_min 2.52
_diffrn_standards_decay_% -0.60
_diffrn_standards_interval_count 150
_diffrn_standards_number 3
_exptl_absorpt_coefficient_mu 1.362
_exptl_absorpt_correction_T_max 1.000
_exptl_absorpt_correction_T_min 0.713
_exptl_absorpt_correction_type psi-scan
_exptl_absorpt_process_details '(North, Phillips & Mathews, 1968)'
_exptl_crystal_colour colorless
_exptl_crystal_density_diffrn 1.604
_exptl_crystal_density_method 'not measured'
_exptl_crystal_description prismatic
_exptl_crystal_F_000 1080.00
_exptl_crystal_size_max 0.400
_exptl_crystal_size_mid 0.100
_exptl_crystal_size_min 0.100
_refine_diff_density_max 0.68
_refine_diff_density_min -0.45
_refine_ls_extinction_coef 0.0022(4)
_refine_ls_extinction_method 'Zachariasen(1967) type 2 Gaussian isotropic'
_refine_ls_goodness_of_fit_ref 1.127
_refine_ls_hydrogen_treatment noref
_refine_ls_matrix_type full
_refine_ls_number_constraints 0
_refine_ls_number_parameters 272
_refine_ls_number_reflns 3682
_refine_ls_number_restraints 0
_refine_ls_R_factor_all 0.0327
_refine_ls_R_factor_gt 0.0327
_refine_ls_shift/su_max 0.0300
_refine_ls_shift/su_mean 0.0010
_refine_ls_structure_factor_coef F
_refine_ls_weighting_details 'w = 1/[\s^2^(Fo) + 0.00048|Fo|^2^]'
_refine_ls_weighting_scheme calc
_refine_ls_wR_factor_gt 0.0436
_refine_ls_wR_factor_ref 0.0435
_reflns_number_gt 3682
_reflns_number_total 5175
_reflns_threshold_expression >2.0sigma(I)
_cod_data_source_file ic991120e_1.cif
_cod_data_source_block o-Tol3Sb_NSO2CF3
_cod_original_cell_volume 2245.3(7)
_cod_original_sg_symbol_H-M 'P 21/n '
_cod_original_formula_sum 'C22 H21 F3 N O2 S Sb '
_cod_database_code 4320832

loop_
_symmetry_equiv_pos_as_xyz
x,y,z
1/2-x,1/2+y,1/2-z
-x,-y,-z
1/2+x,1/2-y,1/2+z

loop_
_atom_site_label
_atom_site_type_symbol
_atom_site_fract_x
_atom_site_fract_y
_atom_site_fract_z
_atom_site_U_iso_or_equiv
_atom_site_adp_type
_atom_site_occupancy
_atom_site_calc_flag
_atom_site_refinement_flags
_atom_site_disorder_assembly
_atom_site_disorder_group
Sb Sb 0.63862(2) 0.19061(2) 0.80184(2) 0.03628(7) Uani 1.00 d . . .
S S 0.8346(1) 0.22812(8) 0.68164(8) 0.0458(3) Uani 1.00 d . . .
F(1) F 1.0570(3) 0.1851(3) 0.6779(4) 0.107(2) Uani 1.00 d . . .
F(2) F 1.0451(3) 0.2758(3) 0.7965(3) 0.106(1) Uani 1.00 d . . .
F(3) F 1.0024(3) 0.1419(2) 0.8123(3) 0.096(1) Uani 1.00 d . . .
O(1) O 0.7958(3) 0.1458(2) 0.6319(2) 0.059(1) Uani 1.00 d . . .
O(2) O 0.8482(4) 0.3003(3) 0.6172(3) 0.088(2) Uani 1.00 d . . .
N N 0.7768(3) 0.2541(3) 0.7707(3) 0.052(1) Uani 1.00 d . . .
C(1) C 0.6989(4) 0.1137(3) 0.9346(3) 0.044(1) Uani 1.00 d . . .
C(2) C 0.7657(4) 0.0372(3) 0.9359(3) 0.048(1) Uani 1.00 d . . .
C(3) C 0.8041(5) -0.0054(3) 1.0298(4) 0.067(2) Uani 1.00 d . . .
C(4) C 0.7793(7) 0.0266(4) 1.1170(4) 0.084(2) Uani 1.00 d . . .
C(5) C 0.7145(6) 0.1036(4) 1.1157(4) 0.078(2) Uani 1.00 d . . .
C(6) C 0.6732(5) 0.1467(3) 1.0241(4) 0.062(2) Uani 1.00 d . . .
C(7) C 0.7976(5) -0.0021(3) 0.8427(4) 0.058(1) Uani 1.00 d . . .
C(8) C 0.5256(4) 0.1214(3) 0.6812(3) 0.041(1) Uani 1.00 d . . .
C(9) C 0.4745(4) 0.1637(3) 0.5888(3) 0.048(1) Uani 1.00 d . . .
C(10) C 0.3934(4) 0.1148(4) 0.5154(4) 0.063(2) Uani 1.00 d . . .
C(11) C 0.3656(5) 0.0295(4) 0.5316(4) 0.070(2) Uani 1.00 d . . .
C(12) C 0.4150(5) -0.0117(3) 0.6242(4) 0.064(2) Uani 1.00 d . . .
C(13) C 0.4957(4) 0.0351(3) 0.6997(4) 0.053(1) Uani 1.00 d . . .
C(14) C 0.5020(5) 0.2574(4) 0.5669(4) 0.066(2) Uani 1.00 d . . .
C(15) C 0.5393(4) 0.2956(2) 0.8447(3) 0.038(1) Uani 1.00 d . . .
C(16) C 0.4277(4) 0.2820(3) 0.8711(3) 0.045(1) Uani 1.00 d . . .
C(17) C 0.3682(4) 0.3556(3) 0.8977(3) 0.055(1) Uani 1.00 d . . .
C(18) C 0.4161(5) 0.4375(3) 0.8959(4) 0.056(1) Uani 1.00 d . . .
C(19) C 0.5255(5) 0.4508(3) 0.8685(3) 0.052(1) Uani 1.00 d . . .
C(20) C 0.5873(4) 0.3793(3) 0.8434(3) 0.043(1) Uani 1.00 d . . .
C(21) C 0.3704(5) 0.1920(3) 0.8718(4) 0.063(2) Uani 1.00 d . . .
C(22) C 0.9931(5) 0.2065(3) 0.7474(5) 0.063(2) Uani 1.00 d . . .
H(1) H 0.8517 -0.0591 1.0328 0.0795 Uiso 1.00 calc . . .
H(2) H 0.8069 -0.0048 1.1815 0.0967 Uiso 1.00 calc . . .
H(3) H 0.6978 0.1269 1.1791 0.0898 Uiso 1.00 calc . . .
H(4) H 0.6248 0.2006 1.0216 0.0715 Uiso 1.00 calc . . .
H(5) H 0.8851 -0.0050 0.8512 0.0670 Uiso 1.00 calc . . .
H(6) H 0.7662 0.0331 0.7837 0.0670 Uiso 1.00 calc . . .
H(7) H 0.7664 -0.0601 0.8304 0.0670 Uiso 1.00 calc . . .
H(8) H 0.3584 0.1419 0.4489 0.0751 Uiso 1.00 calc . . .
H(9) H 0.3105 -0.0031 0.4787 0.0831 Uiso 1.00 calc . . .
H(10) H 0.3923 -0.0708 0.6362 0.0747 Uiso 1.00 calc . . .
H(11) H 0.5294 0.0083 0.7651 0.0642 Uiso 1.00 calc . . .
H(12) H 0.5405 0.2602 0.5085 0.0794 Uiso 1.00 calc . . .
H(13) H 0.4320 0.2924 0.5522 0.0794 Uiso 1.00 calc . . .
H(14) H 0.5600 0.2823 0.6241 0.0794 Uiso 1.00 calc . . .
H(15) H 0.2906 0.3476 0.9184 0.0664 Uiso 1.00 calc . . .
H(16) H 0.3738 0.4883 0.9144 0.0689 Uiso 1.00 calc . . .
H(17) H 0.5585 0.5098 0.8690 0.0618 Uiso 1.00 calc . . .
H(18) H 0.6631 0.3869 0.8253 0.0511 Uiso 1.00 calc . . .
H(19) H 0.4191 0.1476 0.8502 0.0743 Uiso 1.00 calc . . .
H(20) H 0.2914 0.1909 0.8238 0.0743 Uiso 1.00 calc . . .
H(21) H 0.3582 0.1774 0.9373 0.0743 Uiso 1.00 calc . . .

loop_
_atom_site_aniso_label
_atom_site_aniso_U_11
_atom_site_aniso_U_22
_atom_site_aniso_U_33
_atom_site_aniso_U_12
_atom_site_aniso_U_13
_atom_site_aniso_U_23
Sb 0.0375(2) 0.0385(2) 0.0326(1) 0.0026(1) 0.0074(1) -0.0004(1)
S 0.0483(6) 0.0482(6) 0.0446(6) 0.0082(5) 0.0185(5) 0.0052(5)
F(1) 0.060(2) 0.135(3) 0.142(4) 0.001(2) 0.053(2) -0.033(3)
F(2) 0.071(2) 0.105(3) 0.138(3) -0.033(2) 0.016(2) -0.048(3)
F(3) 0.078(2) 0.091(3) 0.104(3) 0.017(2) -0.010(2) 0.025(2)
O(1) 0.057(2) 0.072(2) 0.053(2) -0.005(2) 0.019(2) -0.019(2)
O(2) 0.117(4) 0.077(3) 0.084(3) 0.024(2) 0.050(3) 0.038(2)
N 0.047(2) 0.056(2) 0.058(2) -0.007(2) 0.026(2) -0.012(2)
C(1) 0.048(2) 0.042(2) 0.036(2) 0.000(2) 0.000(2) 0.004(2)
C(2) 0.051(3) 0.044(2) 0.047(2) 0.002(2) 0.007(2) 0.006(2)
C(3) 0.084(4) 0.059(3) 0.053(3) 0.014(3) 0.002(3) 0.013(2)
C(4) 0.115(5) 0.081(4) 0.049(3) 0.020(4) 0.002(3) 0.017(3)
C(5) 0.111(5) 0.084(4) 0.037(3) 0.020(4) 0.012(3) 0.002(3)
C(6) 0.084(4) 0.058(3) 0.041(2) 0.015(3) 0.009(2) 0.001(2)
C(7) 0.068(3) 0.044(2) 0.065(3) 0.014(2) 0.024(3) 0.008(2)
C(8) 0.038(2) 0.045(2) 0.038(2) -0.005(2) 0.005(2) -0.009(2)
C(9) 0.046(3) 0.055(3) 0.042(2) 0.004(2) 0.007(2) 0.001(2)
C(10) 0.045(3) 0.087(4) 0.049(3) 0.000(3) -0.003(2) -0.002(3)
C(11) 0.049(3) 0.086(4) 0.070(4) -0.014(3) 0.001(3) -0.021(3)
C(12) 0.053(3) 0.059(3) 0.077(4) -0.017(2) 0.010(3) -0.008(3)
C(13) 0.045(3) 0.056(3) 0.054(3) -0.005(2) 0.006(2) 0.002(2)
C(14) 0.068(3) 0.068(3) 0.055(3) 0.006(3) -0.003(3) 0.022(2)
C(15) 0.037(2) 0.042(2) 0.034(2) 0.005(2) 0.008(2) 0.001(1)
C(16) 0.040(2) 0.059(3) 0.035(2) 0.001(2) 0.006(2) 0.000(2)
C(17) 0.050(3) 0.072(3) 0.046(2) 0.015(2) 0.019(2) -0.001(2)
C(18) 0.061(3) 0.062(3) 0.046(3) 0.021(2) 0.011(2) -0.007(2)
C(19) 0.063(3) 0.045(2) 0.044(2) 0.006(2) 0.007(2) -0.003(2)
C(20) 0.047(2) 0.046(2) 0.035(2) 0.005(2) 0.009(2) 0.001(2)
C(21) 0.049(3) 0.071(3) 0.075(3) -0.010(2) 0.028(3) -0.002(3)
C(22) 0.045(3) 0.057(3) 0.091(4) -0.007(2) 0.019(3) -0.016(3)

loop_
_atom_type_symbol
_atom_type_description
_atom_type_scat_dispersion_real
_atom_type_scat_dispersion_imag
_atom_type_scat_source
C C 0.003 0.002
;International Tables for Crystallography
(1992, Vol. C, Tables 4.2.6.8 and 6.1.1.1)
;
H H 0.000 0.000
;International Tables for Crystallography
(1992, Vol. C, Table 6.1.1.2)
;
Sb Sb -0.587 1.546
;International Tables for Crystallography
(1992, Vol. C, Tables 4.2.6.8 and 6.1.1.1)
;
N N 0.006 0.003
;International Tables for Crystallography
(1992, Vol. C, Tables 4.2.6.8 and 6.1.1.1)
;
S S 0.125 0.123
;International Tables for Crystallography
(1992, Vol. C, Tables 4.2.6.8 and 6.1.1.1)
;
O O 0.011 0.006
;International Tables for Crystallography
(1992, Vol. C, Tables 4.2.6.8 and 6.1.1.1)
;
F F 0.017 0.010
;International Tables for Crystallography
(1992, Vol. C, Tables 4.2.6.8 and 6.1.1.1)
;

loop_
_geom_angle_atom_site_label_1
_geom_angle_atom_site_label_2
_geom_angle_atom_site_label_3
_geom_angle
_geom_angle_site_symmetry_1
_geom_angle_site_symmetry_2
_geom_angle_site_symmetry_3
_geom_angle_publ_flag
N Sb C(1) 109.5(2) 1_555 1_555 1_555 yes
N Sb C(8) 117.2(2) 1_555 1_555 1_555 yes
N Sb C(15) 100.5(2) 1_555 1_555 1_555 yes
C(1) Sb C(8) 113.2(2) 1_555 1_555 1_555 yes
C(1) Sb C(15) 106.3(2) 1_555 1_555 1_555 yes
C(8) Sb C(15) 108.9(2) 1_555 1_555 1_555 yes
O(1) S O(2) 117.0(3) 1_555 1_555 1_555 yes
O(1) S N 116.5(2) 1_555 1_555 1_555 yes
O(1) S C(22) 103.1(2) 1_555 1_555 1_555 yes
O(2) S N 113.3(2) 1_555 1_555 1_555 yes
O(2) S C(22) 101.7(3) 1_555 1_555 1_555 yes
N S C(22) 102.2(2) 1_555 1_555 1_555 yes
Sb N S 122.5(2) 1_555 1_555 1_555 yes
Sb C(1) C(2) 123.2(3) 1_555 1_555 1_555 yes
Sb C(1) C(6) 115.8(3) 1_555 1_555 1_555 yes
C(2) C(1) C(6) 120.9(4) 1_555 1_555 1_555 yes
C(1) C(2) C(3) 117.3(4) 1_555 1_555 1_555 yes
C(1) C(2) C(7) 123.9(4) 1_555 1_555 1_555 yes
C(3) C(2) C(7) 118.8(4) 1_555 1_555 1_555 yes
C(2) C(3) C(4) 121.9(5) 1_555 1_555 1_555 yes
C(2) C(3) H(1) 118.8(5) 1_555 1_555 1_555 no
C(4) C(3) H(1) 119.2(5) 1_555 1_555 1_555 no
C(3) C(4) C(5) 120.6(5) 1_555 1_555 1_555 yes
C(3) C(4) H(2) 120.1(6) 1_555 1_555 1_555 no
C(5) C(4) H(2) 119.3(6) 1_555 1_555 1_555 no
C(4) C(5) C(6) 119.2(5) 1_555 1_555 1_555 yes
C(4) C(5) H(3) 120.2(5) 1_555 1_555 1_555 no
C(6) C(5) H(3) 120.6(6) 1_555 1_555 1_555 no
C(1) C(6) C(5) 120.1(5) 1_555 1_555 1_555 yes
C(1) C(6) H(4) 119.8(4) 1_555 1_555 1_555 no
C(5) C(6) H(4) 120.1(5) 1_555 1_555 1_555 no
C(2) C(7) H(5) 110.4(5) 1_555 1_555 1_555 no
C(2) C(7) H(6) 110.6(4) 1_555 1_555 1_555 no
C(2) C(7) H(7) 111.4(4) 1_555 1_555 1_555 no
H(5) C(7) H(6) 107.6(5) 1_555 1_555 1_555 no
H(5) C(7) H(7) 107.8(4) 1_555 1_555 1_555 no
H(6) C(7) H(7) 109.0(5) 1_555 1_555 1_555 no
Sb C(8) C(9) 120.4(3) 1_555 1_555 1_555 yes
Sb C(8) C(13) 117.8(3) 1_555 1_555 1_555 yes
C(9) C(8) C(13) 121.6(4) 1_555 1_555 1_555 yes
C(8) C(9) C(10) 116.8(4) 1_555 1_555 1_555 yes
C(8) C(9) C(14) 123.2(4) 1_555 1_555 1_555 yes
C(10) C(9) C(14) 120.0(4) 1_555 1_555 1_555 yes
C(9) C(10) C(11) 122.1(5) 1_555 1_555 1_555 yes
C(9) C(10) H(8) 118.7(5) 1_555 1_555 1_555 no
C(11) C(10) H(8) 119.1(5) 1_555 1_555 1_555 no
C(10) C(11) C(12) 120.8(5) 1_555 1_555 1_555 yes
C(10) C(11) H(9) 120.2(6) 1_555 1_555 1_555 no
C(12) C(11) H(9) 119.0(6) 1_555 1_555 1_555 no
C(11) C(12) C(13) 118.7(5) 1_555 1_555 1_555 yes
C(11) C(12) H(10) 120.4(5) 1_555 1_555 1_555 no
C(13) C(12) H(10) 120.9(5) 1_555 1_555 1_555 no
C(8) C(13) C(12) 119.9(4) 1_555 1_555 1_555 yes
C(8) C(13) H(11) 120.0(4) 1_555 1_555 1_555 no
C(12) C(13) H(11) 120.1(5) 1_555 1_555 1_555 no
C(9) C(14) H(12) 110.3(5) 1_555 1_555 1_555 no
C(9) C(14) H(13) 112.4(5) 1_555 1_555 1_555 no
C(9) C(14) H(14) 110.6(4) 1_555 1_555 1_555 no
H(12) C(14) H(13) 108.1(4) 1_555 1_555 1_555 no
H(12) C(14) H(14) 105.9(5) 1_555 1_555 1_555 no
H(13) C(14) H(14) 109.3(6) 1_555 1_555 1_555 no
Sb C(15) C(16) 121.4(3) 1_555 1_555 1_555 yes
Sb C(15) C(20) 117.4(3) 1_555 1_555 1_555 yes
C(16) C(15) C(20) 121.1(4) 1_555 1_555 1_555 yes
C(15) C(16) C(17) 117.3(4) 1_555 1_555 1_555 yes
C(15) C(16) C(21) 123.0(4) 1_555 1_555 1_555 yes
C(17) C(16) C(21) 119.7(4) 1_555 1_555 1_555 yes
C(16) C(17) C(18) 121.1(5) 1_555 1_555 1_555 yes
C(16) C(17) H(15) 118.9(5) 1_555 1_555 1_555 no
C(18) C(17) H(15) 120.0(5) 1_555 1_555 1_555 no
C(17) C(18) C(19) 121.4(4) 1_555 1_555 1_555 yes
C(17) C(18) H(16) 120.4(5) 1_555 1_555 1_555 no
C(19) C(18) H(16) 118.2(5) 1_555 1_555 1_555 no
C(18) C(19) C(20) 118.9(4) 1_555 1_555 1_555 yes
C(18) C(19) H(17) 119.9(5) 1_555 1_555 1_555 no
C(20) C(19) H(17) 121.2(5) 1_555 1_555 1_555 no
C(15) C(20) C(19) 120.2(4) 1_555 1_555 1_555 yes
C(15) C(20) H(18) 119.6(4) 1_555 1_555 1_555 no
C(19) C(20) H(18) 120.2(4) 1_555 1_555 1_555 no
C(16) C(21) H(19) 111.3(4) 1_555 1_555 1_555 no
C(16) C(21) H(20) 109.8(5) 1_555 1_555 1_555 no
C(16) C(21) H(21) 111.7(5) 1_555 1_555 1_555 no
H(19) C(21) H(20) 106.9(5) 1_555 1_555 1_555 no
H(19) C(21) H(21) 109.3(5) 1_555 1_555 1_555 no
H(20) C(21) H(21) 107.8(5) 1_555 1_555 1_555 no
S C(22) F(1) 109.2(4) 1_555 1_555 1_555 yes
S C(22) F(2) 111.9(4) 1_555 1_555 1_555 yes
S C(22) F(3) 112.3(4) 1_555 1_555 1_555 yes
F(1) C(22) F(2) 107.1(4) 1_555 1_555 1_555 yes
F(1) C(22) F(3) 107.8(5) 1_555 1_555 1_555 yes
F(2) C(22) F(3) 108.3(5) 1_555 1_555 1_555 yes

loop_
_geom_bond_atom_site_label_1
_geom_bond_atom_site_label_2
_geom_bond_distance
_geom_bond_site_symmetry_1
_geom_bond_site_symmetry_2
_geom_bond_publ_flag
Sb N 1.958(4) 1_555 1_555 yes
Sb C(1) 2.112(4) 1_555 1_555 yes
Sb C(8) 2.103(4) 1_555 1_555 yes
Sb C(15) 2.107(4) 1_555 1_555 yes
S O(1) 1.441(3) 1_555 1_555 yes
S O(2) 1.428(4) 1_555 1_555 yes
S N 1.536(4) 1_555 1_555 yes
S C(22) 1.836(6) 1_555 1_555 yes
F(1) C(22) 1.341(6) 1_555 1_555 yes
F(2) C(22) 1.311(6) 1_555 1_555 yes
F(3) C(22) 1.302(6) 1_555 1_555 yes
C(1) C(2) 1.385(6) 1_555 1_555 yes
C(1) C(6) 1.391(6) 1_555 1_555 yes
C(2) C(3) 1.396(6) 1_555 1_555 yes
C(2) C(7) 1.502(6) 1_555 1_555 yes
C(3) C(4) 1.353(8) 1_555 1_555 yes
C(3) H(1) 0.974 1_555 1_555 no
C(4) C(5) 1.380(8) 1_555 1_555 yes
C(4) H(2) 0.976 1_555 1_555 no
C(5) C(6) 1.378(7) 1_555 1_555 yes
C(5) H(3) 0.979 1_555 1_555 no
C(6) H(4) 0.981 1_555 1_555 no
C(7) H(5) 0.969 1_555 1_555 no
C(7) H(6) 0.954 1_555 1_555 no
C(7) H(7) 0.952 1_555 1_555 no
C(8) C(9) 1.400(6) 1_555 1_555 yes
C(8) C(13) 1.393(6) 1_555 1_555 yes
C(9) C(10) 1.398(6) 1_555 1_555 yes
C(9) C(14) 1.503(7) 1_555 1_555 yes
C(10) C(11) 1.366(7) 1_555 1_555 yes
C(10) H(8) 0.980 1_555 1_555 no
C(11) C(12) 1.390(8) 1_555 1_555 yes
C(11) H(9) 0.968 1_555 1_555 no
C(12) C(13) 1.394(6) 1_555 1_555 yes
C(12) H(10) 0.960 1_555 1_555 no
C(13) H(11) 0.965 1_555 1_555 no
C(14) H(12) 0.979 1_555 1_555 no
C(14) H(13) 0.937 1_555 1_555 no
C(14) H(14) 0.965 1_555 1_555 no
C(15) C(16) 1.399(6) 1_555 1_555 yes
C(15) C(20) 1.387(5) 1_555 1_555 yes
C(16) C(17) 1.394(6) 1_555 1_555 yes
C(16) C(21) 1.517(6) 1_555 1_555 yes
C(17) C(18) 1.362(7) 1_555 1_555 yes
C(17) H(15) 0.985 1_555 1_555 no
C(18) C(19) 1.380(7) 1_555 1_555 yes
C(18) H(16) 0.971 1_555 1_555 no
C(19) C(20) 1.376(6) 1_555 1_555 yes
C(19) H(17) 0.973 1_555 1_555 no
C(20) H(18) 0.947 1_555 1_555 no
C(21) H(19) 0.957 1_555 1_555 no
C(21) H(20) 0.975 1_555 1_555 no
C(21) H(21) 0.946 1_555 1_555 no

loop_
_geom_contact_atom_site_label_1
_geom_contact_atom_site_label_2
_geom_contact_distance
_geom_contact_site_symmetry_1
_geom_contact_site_symmetry_2
_geom_contact_publ_flag
F(2) C(12) 3.406(7) 1_555 2_656 ?
F(3) C(3) 3.387(6) 1_555 3_757 ?
F(3) C(4) 3.535(7) 1_555 3_757 ?
O(1) C(17) 3.421(6) 1_555 4_554 ?
O(1) C(19) 3.591(6) 1_555 2_646 ?
O(2) C(21) 3.359(7) 1_555 4_554 ?
O(2) C(7) 3.530(6) 1_555 2_656 ?
C(7) C(20) 3.556(6) 1_555 2_646 ?
C(10) C(12) 3.533(8) 1_555 3_656 ?
C(11) C(11) 3.45(1) 1_555 3_656 ?
C(11) C(12) 3.594(8) 1_555 3_656 ?
C(18) C(19) 3.517(6) 1_555 3_667 ?
C(18) C(18) 3.552(10) 1_555 3_667 ?

loop_
_geom_torsion_atom_site_label_1
_geom_torsion_atom_site_label_2
_geom_torsion_atom_site_label_3
_geom_torsion_atom_site_label_4
_geom_torsion
_geom_torsion_site_symmetry_1
_geom_torsion_site_symmetry_2
_geom_torsion_site_symmetry_3
_geom_torsion_site_symmetry_4
_geom_torsion_publ_flag
Sb N S O(1) -10.0(4) 1_555 1_555 1_555 1_555 yes
Sb N S O(2) 129.9(3) 1_555 1_555 1_555 1_555 yes
Sb N S C(22) -121.5(3) 1_555 1_555 1_555 1_555 yes
Sb C(1) C(2) C(3) 177.4(4) 1_555 1_555 1_555 1_555 yes
Sb C(1) C(2) C(7) -3.2(6) 1_555 1_555 1_555 1_555 yes
Sb C(1) C(6) C(5) -176.6(5) 1_555 1_555 1_555 1_555 yes
Sb C(8) C(9) C(10) -175.4(3) 1_555 1_555 1_555 1_555 yes
Sb C(8) C(9) C(14) 3.8(6) 1_555 1_555 1_555 1_555 yes
Sb C(8) C(13) C(12) 176.0(4) 1_555 1_555 1_555 1_555 yes
Sb C(15) C(16) C(17) -179.6(3) 1_555 1_555 1_555 1_555 yes
Sb C(15) C(16) C(21) 0.4(6) 1_555 1_555 1_555 1_555 yes
Sb C(15) C(20) C(19) 178.7(3) 1_555 1_555 1_555 1_555 yes
S N Sb C(1) 106.1(3) 1_555 1_555 1_555 1_555 yes
S N Sb C(8) -24.6(3) 1_555 1_555 1_555 1_555 yes
S N Sb C(15) -142.2(3) 1_555 1_555 1_555 1_555 yes
F(1) C(22) S O(1) 60.6(4) 1_555 1_555 1_555 1_555 yes
F(1) C(22) S O(2) -61.0(4) 1_555 1_555 1_555 1_555 yes
F(1) C(22) S N -178.2(4) 1_555 1_555 1_555 1_555 yes
F(2) C(22) S O(1) 179.0(4) 1_555 1_555 1_555 1_555 yes
F(2) C(22) S O(2) 57.4(5) 1_555 1_555 1_555 1_555 yes
F(2) C(22) S N -59.8(5) 1_555 1_555 1_555 1_555 yes
F(3) C(22) S O(1) -59.0(4) 1_555 1_555 1_555 1_555 yes
F(3) C(22) S O(2) 179.5(4) 1_555 1_555 1_555 1_555 yes
F(3) C(22) S N 62.3(4) 1_555 1_555 1_555 1_555 yes
N Sb C(1) C(2) -73.6(4) 1_555 1_555 1_555 1_555 yes
N Sb C(1) C(6) 103.0(4) 1_555 1_555 1_555 1_555 yes
N Sb C(8) C(9) -53.1(4) 1_555 1_555 1_555 1_555 yes
N Sb C(8) C(13) 132.1(3) 1_555 1_555 1_555 1_555 yes
N Sb C(15) C(16) 177.8(3) 1_555 1_555 1_555 1_555 yes
N Sb C(15) C(20) -0.7(3) 1_555 1_555 1_555 1_555 yes
C(1) Sb C(8) C(9) 177.9(3) 1_555 1_555 1_555 1_555 yes
C(1) Sb C(8) C(13) 3.1(4) 1_555 1_555 1_555 1_555 yes
C(1) Sb C(15) C(16) -68.1(3) 1_555 1_555 1_555 1_555 yes
C(1) Sb C(15) C(20) 113.4(3) 1_555 1_555 1_555 1_555 yes
C(1) C(2) C(3) C(4) -1.0(8) 1_555 1_555 1_555 1_555 yes
C(1) C(6) C(5) C(4) -1.3(10) 1_555 1_555 1_555 1_555 yes
C(2) C(1) Sb C(8) 59.2(4) 1_555 1_555 1_555 1_555 yes
C(2) C(1) Sb C(15) 178.6(4) 1_555 1_555 1_555 1_555 yes
C(2) C(1) C(6) C(5) 0.2(8) 1_555 1_555 1_555 1_555 yes
C(2) C(3) C(4) C(5) 0(1) 1_555 1_555 1_555 1_555 yes
C(3) C(2) C(1) C(6) 1.0(7) 1_555 1_555 1_555 1_555 yes
C(3) C(4) C(5) C(6) 1(1) 1_555 1_555 1_555 1_555 yes
C(4) C(3) C(2) C(7) 179.6(6) 1_555 1_555 1_555 1_555 yes
C(6) C(1) Sb C(8) -124.2(4) 1_555 1_555 1_555 1_555 yes
C(6) C(1) Sb C(15) -4.7(4) 1_555 1_555 1_555 1_555 yes
C(6) C(1) C(2) C(7) -179.6(5) 1_555 1_555 1_555 1_555 yes
C(8) Sb C(15) C(16) 54.2(4) 1_555 1_555 1_555 1_555 yes
C(8) Sb C(15) C(20) -124.3(3) 1_555 1_555 1_555 1_555 yes
C(8) C(9) C(10) C(11) -0.8(8) 1_555 1_555 1_555 1_555 yes
C(8) C(13) C(12) C(11) -0.3(8) 1_555 1_555 1_555 1_555 yes
C(9) C(8) Sb C(15) 59.9(4) 1_555 1_555 1_555 1_555 yes
C(9) C(8) C(13) C(12) 1.3(7) 1_555 1_555 1_555 1_555 yes
C(9) C(10) C(11) C(12) 1.8(9) 1_555 1_555 1_555 1_555 yes
C(10) C(9) C(8) C(13) -0.8(7) 1_555 1_555 1_555 1_555 yes
C(10) C(11) C(12) C(13) -1.3(8) 1_555 1_555 1_555 1_555 yes
C(11) C(10) C(9) C(14) 180.0(5) 1_555 1_555 1_555 1_555 yes
C(13) C(8) Sb C(15) -114.9(3) 1_555 1_555 1_555 1_555 yes
C(13) C(8) C(9) C(14) 178.4(5) 1_555 1_555 1_555 1_555 yes
C(15) C(16) C(17) C(18) 1.3(6) 1_555 1_555 1_555 1_555 yes
C(15) C(20) C(19) C(18) 0.7(6) 1_555 1_555 1_555 1_555 yes
C(16) C(15) C(20) C(19) 0.1(6) 1_555 1_555 1_555 1_555 yes
C(16) C(17) C(18) C(19) -0.5(7) 1_555 1_555 1_555 1_555 yes
C(17) C(16) C(15) C(20) -1.1(6) 1_555 1_555 1_555 1_555 yes
C(17) C(18) C(19) C(20) -0.5(7) 1_555 1_555 1_555 1_555 yes
C(18) C(17) C(16) C(21) -178.7(5) 1_555 1_555 1_555 1_555 yes
C(20) C(15) C(16) C(21) 178.9(4) 1_555 1_555 1_555 1_555 yes
